data_1509333
loop_
_publ_author_name
'Matsumoto, K.'
'Hagiwara, R.'
'Tamada, O.'
'Ito, Y.'

_publ_section_title
;
 Crystal structures of Ag A F6 (A = P, As, Sb, Nb, Ta) at ambient
 temperatures
;
_journal_name_full 'Journal of Fluorine Chemistry'
_journal_page_first 117
_journal_page_last 122
_journal_paper_doi 10.1016/S0022-1139(01)00418-3
_journal_volume 110
_journal_year 2001
_chemical_formula_sum 'Ag F6 Ta'
_chemical_name_systematic 'Ag (Ta F6)'
_space_group_IT_number 132
_symmetry_space_group_name_Hall '-P 4c 2c'
_symmetry_space_group_name_H-M 'P 42/m c m'
_cell_angle_alpha 90
_cell_angle_beta 90
_cell_angle_gamma 90
_cell_formula_units_Z 2
_cell_length_a 4.9949
_cell_length_b 4.9949
_cell_length_c 9.6051
_cell_volume 239.638
_citation_journal_id_ASTM JFLCAR
_cod_data_source_file silver1-2_250.cif
_cod_data_source_block Ag1F6Ta1
_cod_original_cell_volume 239.6379
_cod_original_formula_sum 'Ag1 F6 Ta1'
_cod_database_code 1509333

loop_
_symmetry_equiv_pos_as_xyz
x,y,z
-y,x,z+1/2
-x,-y,z
y,-x,z+1/2
x,-y,-z+1/2
y,x,-z
-x,y,-z+1/2
-y,-x,-z
-x,-y,-z
y,-x,-z-1/2
x,y,-z
-y,x,-z-1/2
-x,y,z-1/2
-y,-x,z
x,-y,z-1/2
y,x,z

loop_
_atom_site_label
_atom_site_type_symbol
_atom_site_fract_x
_atom_site_fract_y
_atom_site_fract_z
_atom_site_occupancy
_atom_site_U_iso_or_equiv
F1 F-1 0.733 0.733 0 1 0.0
F2 F-1 -0.188 0.188 0.135 1 0.0
Ta1 Ta+5 0 0 0 1 0.0
Ag1 Ag+1 0.5 0.5 0.25 1 0.0
